data_2208927
loop_
_publ_author_name
'Hu, Sheng-Li'
'Liu, Xian-Mei'
'Guo, Hui-Zhen'
'Wu, An-Xin'

_publ_section_title
;
 (2<i>R</i>,3<i>S</i>)-Diethyl 2,3-dibenzoylsuccinate
;
_journal_coeditor_code JH2014
_journal_issue 5
_journal_name_full 'Acta Crystallographica Section E'
_journal_page_first o1966
_journal_page_last o1967
_journal_paper_doi 10.1107/S1600536806013985
_journal_volume 62
_journal_year 2006
_chemical_formula_iupac 'C22 H22 O6'
_chemical_formula_moiety 'C22 H22 O6'
_chemical_formula_sum 'C22 H22 O6'
_chemical_formula_weight 382.40
_chemical_name_systematic
;
(2RS,3SR)-Diethyl 2,3-dibenzoylsuccinate
;
_space_group_IT_number 15
_symmetry_cell_setting monoclinic
_symmetry_space_group_name_Hall '-C 2yc'
_symmetry_space_group_name_H-M 'C 1 2/c 1'
_atom_sites_solution_hydrogens geom
_atom_sites_solution_primary direct
_atom_sites_solution_secondary difmap
_audit_creation_method SHELXL-97
_cell_angle_alpha 90.00
_cell_angle_beta 92.868(6)
_cell_angle_gamma 90.00
_cell_formula_units_Z 4
_cell_length_a 11.328(4)
_cell_length_b 11.228(4)
_cell_length_c 15.986(6)
_cell_measurement_reflns_used 1161
_cell_measurement_temperature 292(2)
_cell_measurement_theta_max 21.44
_cell_measurement_theta_min 2.55
_cell_volume 2030.7(13)
_computing_cell_refinement SMART
_computing_data_collection 'SMART (Bruker, 2001)'
_computing_data_reduction 'SAINT-Plus (Bruker, 2001)'
_computing_molecular_graphics 'SHELXTL (Bruker, 2003)'
_computing_publication_material SHELXTL
_computing_structure_refinement 'SHELXL97 (Sheldrick, 1997)'
_computing_structure_solution 'SHELXS97 (Sheldrick, 1997)'
_diffrn_ambient_temperature 292(2)
_diffrn_measured_fraction_theta_full 0.993
_diffrn_measured_fraction_theta_max 0.993
_diffrn_measurement_device_type 'Bruker SMART CCD area-detector'
_diffrn_measurement_method '\f and \w'
_diffrn_radiation_monochromator graphite
_diffrn_radiation_source 'fine-focus sealed tube'
_diffrn_radiation_type MoK\a
_diffrn_radiation_wavelength 0.71073
_diffrn_reflns_av_R_equivalents 0.0671
_diffrn_reflns_av_sigmaI/netI 0.0561
_diffrn_reflns_limit_h_max 13
_diffrn_reflns_limit_h_min -12
_diffrn_reflns_limit_k_max 9
_diffrn_reflns_limit_k_min -13
_diffrn_reflns_limit_l_max 17
_diffrn_reflns_limit_l_min -18
_diffrn_reflns_number 5177
_diffrn_reflns_theta_full 25.00
_diffrn_reflns_theta_max 25.00
_diffrn_reflns_theta_min 2.55
_exptl_absorpt_coefficient_mu 0.091
_exptl_absorpt_correction_T_max 0.9820
_exptl_absorpt_correction_T_min 0.9732
_exptl_absorpt_correction_type none
_exptl_absorpt_process_details '(SADABS; Sheldrick, 1996)'
_exptl_crystal_colour colourless
_exptl_crystal_density_diffrn 1.251
_exptl_crystal_density_method 'not measured'
_exptl_crystal_description block
_exptl_crystal_F_000 808
_exptl_crystal_size_max 0.30
_exptl_crystal_size_mid 0.20
_exptl_crystal_size_min 0.20
_refine_diff_density_max 0.279
_refine_diff_density_min -0.168
_refine_ls_extinction_method none
_refine_ls_goodness_of_fit_ref 1.057
_refine_ls_hydrogen_treatment constr
_refine_ls_matrix_type full
_refine_ls_number_parameters 133
_refine_ls_number_reflns 1785
_refine_ls_number_restraints 2
_refine_ls_restrained_S_all 1.071
_refine_ls_R_factor_all 0.1041
_refine_ls_R_factor_gt 0.0680
_refine_ls_shift/su_max 0.000
_refine_ls_shift/su_mean 0.000
_refine_ls_structure_factor_coef Fsqd
_refine_ls_weighting_details 'calc w=1/[\s^2^(Fo^2^)+(0.116P)^2^] where P=(Fo^2^+2Fc^2^)/3'
_refine_ls_weighting_scheme calc
_refine_ls_wR_factor_gt 0.1937
_refine_ls_wR_factor_ref 0.2189
_reflns_number_gt 1095
_reflns_number_total 1785
_reflns_threshold_expression I>2\s(I)
_cod_data_source_file jh2014.cif
_cod_data_source_block I
_cod_original_cell_volume 2030.7(12)
_cod_original_sg_symbol_Hall -C2yc
_cod_original_sg_symbol_H-M 'C 2/c'
_cod_database_code 2208927
_cod_database_fobs_code 2208927

loop_
_symmetry_equiv_pos_as_xyz
'x, y, z'
'-x, y, -z+1/2'
'x+1/2, y+1/2, z'
'-x+1/2, y+1/2, -z+1/2'
'-x, -y, -z'
'x, -y, z-1/2'
'-x+1/2, -y+1/2, -z'
'x+1/2, -y+1/2, z-1/2'

loop_
_atom_site_type_symbol
_atom_site_label
_atom_site_fract_x
_atom_site_fract_y
_atom_site_fract_z
_atom_site_U_iso_or_equiv
_atom_site_adp_type
_atom_site_calc_flag
_atom_site_refinement_flags
_atom_site_occupancy
_atom_site_disorder_assembly
_atom_site_disorder_group
C C1 0.6661(3) 0.9964(3) 0.30503(17) 0.0672(9) Uani d . 1 . .
H H1 0.6072 0.9393 0.3091 0.081 Uiso calc R 1 . .
C C2 0.7175(3) 1.0135(4) 0.22903(19) 0.0858(11) Uani d . 1 . .
H H2 0.6952 0.9667 0.1829 0.103 Uiso calc R 1 . .
C C3 0.8018(4) 1.1005(4) 0.2228(2) 0.0907(13) Uani d . 1 . .
H H3 0.8347 1.1143 0.1716 0.109 Uiso calc R 1 . .
C C4 0.8378(4) 1.1671(3) 0.2911(3) 0.0911(12) Uani d . 1 . .
H H4 0.8956 1.2252 0.2864 0.109 Uiso calc R 1 . .
C C5 0.7879(3) 1.1475(3) 0.3674(2) 0.0724(9) Uani d . 1 . .
H H5 0.8131 1.1919 0.4140 0.087 Uiso calc R 1 . .
C C6 0.7008(2) 1.0623(2) 0.37437(16) 0.0522(7) Uani d . 1 . .
C C7 0.6506(2) 1.0448(2) 0.45810(16) 0.0511(7) Uani d . 1 . .
C C8 0.5354(2) 0.9753(3) 0.46499(17) 0.0595(8) Uani d . 1 . .
H H8 0.4884 0.9835 0.4121 0.071 Uiso calc R 1 . .
C C9 0.5645(3) 0.8416(3) 0.4789(2) 0.0686(9) Uani d . 1 . .
O O1 0.70029(18) 1.0834(2) 0.52116(13) 0.0767(8) Uani d . 1 . .
O O2 0.5858(4) 0.7767(3) 0.4258(2) 0.1357(14) Uani d . 1 . .
O O3 0.5582(3) 0.8117(2) 0.55754(18) 0.1012(9) Uani d . 1 A .
C C10 0.5897(5) 0.6869(4) 0.5820(4) 0.1312(19) Uani d D 1 . .
H H10A 0.6281 0.6482 0.5364 0.157 Uiso calc PR 0.540(12) A 1
H H10B 0.6449 0.6879 0.6304 0.157 Uiso calc PR 0.540(12) A 1
H H10C 0.5716 0.6325 0.5377 0.157 Uiso d PR 0.460(12) A 2
H H10D 0.6743 0.6815 0.5985 0.157 Uiso d PR 0.460(12) A 2
C C11 0.4848(9) 0.6194(12) 0.6018(12) 0.157(5) Uani d PD 0.540(12) A 1
H H11A 0.5071 0.5394 0.6167 0.235 Uiso calc PR 0.540(12) A 1
H H11B 0.4303 0.6180 0.5539 0.235 Uiso calc PR 0.540(12) A 1
H H11C 0.4479 0.6565 0.6480 0.235 Uiso calc PR 0.540(12) A 1
C C11' 0.5251(16) 0.6632(15) 0.6590(9) 0.157(5) Uani d PD 0.460(12) A 2
H H11D 0.4654 0.7229 0.6648 0.235 Uiso calc PR 0.460(12) A 2
H H11E 0.5795 0.6654 0.7069 0.235 Uiso calc PR 0.460(12) A 2
H H11F 0.4886 0.5861 0.6550 0.235 Uiso calc PR 0.460(12) A 2

loop_
_atom_site_aniso_label
_atom_site_aniso_U_11
_atom_site_aniso_U_22
_atom_site_aniso_U_33
_atom_site_aniso_U_12
_atom_site_aniso_U_13
_atom_site_aniso_U_23
C1 0.0659(19) 0.084(2) 0.0530(18) -0.0058(16) 0.0101(14) 0.0011(15)
C2 0.086(3) 0.125(3) 0.0471(18) 0.010(2) 0.0157(16) 0.0042(18)
C3 0.103(3) 0.100(3) 0.073(2) 0.020(2) 0.046(2) 0.032(2)
C4 0.097(3) 0.076(3) 0.105(3) -0.0054(19) 0.051(2) 0.017(2)
C5 0.080(2) 0.0635(19) 0.076(2) -0.0041(16) 0.0315(17) -0.0020(16)
C6 0.0529(16) 0.0544(17) 0.0509(16) 0.0035(12) 0.0172(12) 0.0028(13)
C7 0.0533(16) 0.0531(16) 0.0474(16) -0.0020(12) 0.0076(12) -0.0032(12)
C8 0.0582(17) 0.076(2) 0.0450(15) -0.0077(14) 0.0141(12) -0.0040(13)
C9 0.076(2) 0.0532(19) 0.079(2) 0.0009(15) 0.0247(17) -0.0013(17)
O1 0.0742(15) 0.1013(17) 0.0553(13) -0.0280(12) 0.0108(10) -0.0114(11)
O2 0.212(4) 0.0716(18) 0.132(2) 0.0101(19) 0.089(2) -0.0159(17)
O3 0.131(2) 0.0719(17) 0.102(2) 0.0341(14) 0.0148(16) 0.0025(13)
C10 0.160(5) 0.080(3) 0.156(4) 0.031(3) 0.030(4) 0.039(3)
C11 0.129(9) 0.106(9) 0.235(15) 0.000(5) 0.006(8) 0.065(9)
C11' 0.129(9) 0.106(9) 0.235(15) 0.000(5) 0.006(8) 0.065(9)

loop_
_atom_type_symbol
_atom_type_description
_atom_type_scat_dispersion_real
_atom_type_scat_dispersion_imag
_atom_type_scat_source
C C 0.0033 0.0016 'International Tables Vol C Tables 4.2.6.8 and 6.1.1.4'
H H 0.0000 0.0000 'International Tables Vol C Tables 4.2.6.8 and 6.1.1.4'
O O 0.0106 0.0060 'International Tables Vol C Tables 4.2.6.8 and 6.1.1.4'

loop_
_geom_angle_atom_site_label_1
_geom_angle_atom_site_label_2
_geom_angle_atom_site_label_3
_geom_angle_site_symmetry_1
_geom_angle
_geom_angle_publ_flag
C6 C1 C2 . 121.1(3) ?
C6 C1 H1 . 119.4 ?
C2 C1 H1 . 119.4 ?
C3 C2 C1 . 119.1(4) ?
C3 C2 H2 . 120.5 ?
C1 C2 H2 . 120.5 ?
C4 C3 C2 . 120.8(3) yes
C4 C3 H3 . 119.6 ?
C2 C3 H3 . 119.6 ?
C3 C4 C5 . 119.7(3) ?
C3 C4 H4 . 120.1 ?
C5 C4 H4 . 120.1 ?
C6 C5 C4 . 120.3(3) ?
C6 C5 H5 . 119.8 ?
C4 C5 H5 . 119.8 ?
C1 C6 C5 . 118.9(3) yes
C1 C6 C7 . 123.1(2) yes
C5 C6 C7 . 118.0(3) yes
O1 C7 C6 . 121.2(2) yes
O1 C7 C8 . 119.1(2) yes
C6 C7 C8 . 119.7(2) yes
C8 C8 C7 5_676 110.5(3) yes
C8 C8 C9 5_676 111.4(3) yes
C7 C8 C9 . 109.2(2) yes
C8 C8 H8 5_676 108.5 ?
C7 C8 H8 . 108.5 ?
C9 C8 H8 . 108.5 ?
O2 C9 O3 . 124.7(3) ?
O2 C9 C8 . 123.8(3) yes
O3 C9 C8 . 111.5(3) yes
C9 O3 C10 . 118.0(3) yes
C11 C10 O3 . 111.0(6) yes
C11' C10 O3 . 105.2(7) ?
C11 C10 H10A . 109.4 ?
C11' C10 H10A . 143.2 ?
O3 C10 H10A . 109.4 ?
C11 C10 H10B . 109.4 ?
C11' C10 H10B . 70.5 ?
O3 C10 H10B . 109.4 ?
H10A C10 H10B . 108.0 ?
C11 C10 H10C . 71.4 ?
C11' C10 H10C . 113.9 ?
O3 C10 H10C . 111.6 ?
H10B C10 H10C . 135.1 ?
C11 C10 H10D . 134.7 ?
C11' C10 H10D . 106.2 ?
O3 C10 H10D . 110.1 ?
H10A C10 H10D . 73.0 ?
H10C C10 H10D . 109.4 ?
C10 C11 H11A . 109.5 ?
H10C C11 H11A . 95.2 ?
C10 C11 H11B . 109.5 ?
H10C C11 H11B . 82.5 ?
C10 C11 H11C . 109.5 ?
H10C C11 H11C . 145.9 ?
C10 C11' H11D . 109.5 ?
C10 C11' H11E . 109.5 ?
H11D C11' H11E . 109.5 ?
C10 C11' H11F . 109.5 ?
H11D C11' H11F . 109.5 ?
H11E C11' H11F . 109.5 ?

loop_
_geom_bond_atom_site_label_1
_geom_bond_atom_site_label_2
_geom_bond_site_symmetry_2
_geom_bond_distance
_geom_bond_publ_flag
C1 C6 . 1.373(4) yes
C1 C2 . 1.387(4) yes
C1 H1 . 0.9300 ?
C2 C3 . 1.372(5) yes
C2 H2 . 0.9300 ?
C3 C4 . 1.368(6) yes
C3 H3 . 0.9300 ?
C4 C5 . 1.387(5) yes
C4 H4 . 0.9300 ?
C5 C6 . 1.383(4) yes
C5 H5 . 0.9300 ?
C6 C7 . 1.493(4) yes
C7 O1 . 1.210(3) yes
C7 C8 . 1.529(4) yes
C8 C8 5_676 1.514(5) yes
C8 C9 . 1.550(5) yes
C8 H8 . 0.9800 ?
C9 O2 . 1.155(4) yes
C9 O3 . 1.306(4) yes
O3 C10 . 1.493(5) yes
C10 C11 . 1.457(8) yes
C10 C11' . 1.487(9) yes
C10 H10A . 0.9700 ?
C10 H10B . 0.9700 ?
C10 H10C . 0.9486 ?
C10 H10D . 0.9829 ?
C11 H11A . 0.9600 ?
C11 H11B . 0.9600 ?
C11 H11C . 0.9600 ?
C11' H11D . 0.9600 ?
C11' H11E . 0.9600 ?
C11' H11F . 0.9600 ?

loop_
_geom_hbond_atom_site_label_D
_geom_hbond_atom_site_label_H
_geom_hbond_atom_site_label_A
_geom_hbond_site_symmetry_A
_geom_hbond_distance_DH
_geom_hbond_distance_HA
_geom_hbond_distance_DA
_geom_hbond_angle_DHA
C3 H3 O2 4_655 0.93 2.59 3.388(4) 145

loop_
_geom_torsion_atom_site_label_1
_geom_torsion_atom_site_label_2
_geom_torsion_atom_site_label_3
_geom_torsion_atom_site_label_4
_geom_torsion_site_symmetry_1
_geom_torsion_site_symmetry_4
_geom_torsion
_geom_torsion_publ_flag
C6 C1 C2 C3 . . -2.0(5) ?
C1 C2 C3 C4 . . 2.1(5) ?
C2 C3 C4 C5 . . -0.7(6) ?
C3 C4 C5 C6 . . -0.9(5) ?
C2 C1 C6 C5 . . 0.5(4) ?
C2 C1 C6 C7 . . -178.3(3) yes
C4 C5 C6 C1 . . 1.0(5) yes
C4 C5 C6 C7 . . 179.8(3) yes
C1 C6 C7 O1 . . 162.8(3) yes
C5 C6 C7 O1 . . -15.9(4) yes
C1 C6 C7 C8 . . -16.1(4) yes
C5 C6 C7 C8 . . 165.1(3) yes
O1 C7 C8 C8 . 5_676 34.3(4) ?
C6 C7 C8 C8 . 5_676 -146.7(3) ?
O1 C7 C8 C9 . . -88.6(3) yes
C6 C7 C8 C9 . . 90.4(3) yes
C8 C8 C9 O2 5_676 . 156.7(4) ?
C7 C8 C9 O2 . . -80.9(4) yes
C8 C8 C9 O3 5_676 . -21.4(4) ?
C7 C8 C9 O3 . . 101.0(3) yes
O2 C9 O3 C10 . . 4.8(6) yes
C8 C9 O3 C10 . . -177.1(3) yes
C9 O3 C10 C11 . . -108.3(10) yes
C9 O3 C10 C11' . . -154.9(9) ?
